data_7205707
loop_
_publ_author_name
'Chen, Zhenxia'
'Ling, Yun'
'Yang, Haiyang'
'Guo, Yufen'
'Weng, Linhong'
'Zhou, Yaming'

_publ_section_title
;
 Two-step synthesis, structure and adsorption property of a dynamic
 zinc phosphonocarboxylate framework
;
_journal_issue 10
_journal_name_full CrystEngComm
_journal_page_first 3378
_journal_paper_doi 10.1039/c0ce00687d
_journal_volume 13
_journal_year 2011
_chemical_formula_moiety 'C17 H12 N2 O5 P Zn1.50'
_chemical_formula_sum 'C17 H12 N2 O5 P Zn1.5'
_chemical_formula_weight 453.31
_chemical_name_systematic
;
?
;
_space_group_IT_number 15
_symmetry_cell_setting monoclinic
_symmetry_space_group_name_Hall '-C 2yc'
_symmetry_space_group_name_H-M 'C 1 2/c 1'
_atom_sites_solution_hydrogens geom
_atom_sites_solution_primary direct
_atom_sites_solution_secondary difmap
_audit_creation_method SHELXL-97
_cell_angle_alpha 90.00
_cell_angle_beta 98.347(4)
_cell_angle_gamma 90.00
_cell_formula_units_Z 8
_cell_length_a 14.330(5)
_cell_length_b 13.962(5)
_cell_length_c 17.424(6)
_cell_measurement_reflns_used 1021
_cell_measurement_temperature 173(2)
_cell_measurement_theta_max 26.868
_cell_measurement_theta_min 2.873
_cell_volume 3449(2)
_computing_cell_refinement 'Bruker SMART'
_computing_data_collection 'Bruker SMART'
_computing_data_reduction 'Bruker SHELXTL'
_computing_molecular_graphics 'Bruker SHELXTL'
_computing_publication_material 'Bruker SHELXTL'
_computing_structure_refinement 'SHELXL-97 (Sheldrick, 1997)'
_computing_structure_solution 'SHELXS-97 (Sheldrick, 1990)'
_diffrn_ambient_temperature 173(2)
_diffrn_measured_fraction_theta_full 1.000
_diffrn_measured_fraction_theta_max 1.000
_diffrn_measurement_device_type 'CCD area detector'
_diffrn_measurement_method 'phi and omega scans'
_diffrn_radiation_monochromator graphite
_diffrn_radiation_source 'fine-focus sealed tube'
_diffrn_radiation_type MoK\a
_diffrn_radiation_wavelength 0.71073
_diffrn_reflns_av_R_equivalents 0.0275
_diffrn_reflns_av_sigmaI/netI 0.0304
_diffrn_reflns_limit_h_max 11
_diffrn_reflns_limit_h_min -17
_diffrn_reflns_limit_k_max 17
_diffrn_reflns_limit_k_min -17
_diffrn_reflns_limit_l_max 20
_diffrn_reflns_limit_l_min -21
_diffrn_reflns_number 7689
_diffrn_reflns_theta_full 26.00
_diffrn_reflns_theta_max 26.00
_diffrn_reflns_theta_min 2.05
_exptl_absorpt_coefficient_mu 2.228
_exptl_absorpt_correction_T_max 0.8419
_exptl_absorpt_correction_T_min 0.8079
_exptl_absorpt_correction_type multi-scan
_exptl_absorpt_process_details sadabs
_exptl_crystal_colour colorless
_exptl_crystal_density_diffrn 1.746
_exptl_crystal_density_method 'not measured'
_exptl_crystal_description column
_exptl_crystal_F_000 1824
_exptl_crystal_size_max 0.10
_exptl_crystal_size_mid 0.08
_exptl_crystal_size_min 0.08
_refine_diff_density_max 0.419
_refine_diff_density_min -0.572
_refine_diff_density_rms 0.095
_refine_ls_extinction_method none
_refine_ls_goodness_of_fit_ref 0.978
_refine_ls_hydrogen_treatment constr
_refine_ls_matrix_type full
_refine_ls_number_parameters 240
_refine_ls_number_reflns 3399
_refine_ls_number_restraints 0
_refine_ls_restrained_S_all 0.978
_refine_ls_R_factor_all 0.0344
_refine_ls_R_factor_gt 0.0276
_refine_ls_shift/su_max 0.001
_refine_ls_shift/su_mean 0.000
_refine_ls_structure_factor_coef Fsqd
_refine_ls_weighting_details 'calc w=1/[\s^2^(Fo^2^)+(0.0463P)^2^+0.0000P] where P=(Fo^2^+2Fc^2^)/3'
_refine_ls_weighting_scheme calc
_refine_ls_wR_factor_gt 0.0685
_refine_ls_wR_factor_ref 0.0708
_reflns_number_gt 2854
_reflns_number_total 3399
_reflns_threshold_expression >2sigma(I)
_cod_data_source_file c0ce00687d.txt
_cod_data_source_block f61121b
_cod_depositor_comments
;
The following automatic conversions were performed:
'_symmetry_cell_setting' value 'Monoclinic' changed to 'monoclinic'
according to '/home/saulius/struct/CIF-dictionaries/cif_core.dic'
dictionary named 'cif_core.dic' version 2.4.1 from 2010-06-29.

Automatic conversion script
Id: cif_fix_enum 1555 2011-01-17 13:19:09Z saulius 
;
_cod_original_sg_symbol_H-M C2/c
_cod_original_formula_sum 'C17 H12 N2 O5 P Zn1.50'
_cod_database_code 7205707

loop_
_symmetry_equiv_pos_as_xyz
'x, y, z'
'-x, y, -z+1/2'
'x+1/2, y+1/2, z'
'-x+1/2, y+1/2, -z+1/2'
'-x, -y, -z'
'x, -y, z-1/2'
'-x+1/2, -y+1/2, -z'
'x+1/2, -y+1/2, z-1/2'

loop_
_atom_site_label
_atom_site_type_symbol
_atom_site_fract_x
_atom_site_fract_y
_atom_site_fract_z
_atom_site_U_iso_or_equiv
_atom_site_adp_type
_atom_site_occupancy
_atom_site_symmetry_multiplicity
_atom_site_calc_flag
_atom_site_refinement_flags
_atom_site_disorder_assembly
_atom_site_disorder_group
Zn1 Zn 0.926757(17) 0.392409(17) 0.429868(14) 0.02417(9) Uani 1 1 d . . .
Zn2 Zn 1.0000 0.54034(2) 0.2500 0.02243(10) Uani 1 2 d S . .
P1 P 0.94293(4) 0.62369(4) 0.40501(3) 0.02256(13) Uani 1 1 d . . .
O1 O 1.00291(11) 0.66118(12) 0.47775(9) 0.0344(4) Uani 1 1 d . . .
O2 O 0.89969(12) 0.52703(11) 0.41598(10) 0.0341(4) Uani 1 1 d . . .
O3 O 0.99572(11) 0.62886(10) 0.33546(9) 0.0290(4) Uani 1 1 d . . .
O4 O 0.61662(11) 0.96404(11) 0.27898(10) 0.0309(4) Uani 1 1 d . . .
O5 O 0.53907(12) 0.88791(11) 0.36123(11) 0.0392(4) Uani 1 1 d . . .
C1 C 0.84574(15) 0.70741(15) 0.38476(12) 0.0242(5) Uani 1 1 d . . .
C2 C 0.85267(16) 0.78790(16) 0.33837(14) 0.0318(5) Uani 1 1 d . . .
H2 H 0.9098 0.7999 0.3184 0.038 Uiso 1 1 calc R . .
C3 C 0.77754(16) 0.85050(16) 0.32098(14) 0.0308(5) Uani 1 1 d . . .
H3 H 0.7833 0.9041 0.2885 0.037 Uiso 1 1 calc R . .
C4 C 0.69393(15) 0.83556(16) 0.35066(12) 0.0256(5) Uani 1 1 d . . .
C5 C 0.68683(17) 0.75688(17) 0.39829(13) 0.0317(5) Uani 1 1 d . . .
H5 H 0.6306 0.7464 0.4200 0.038 Uiso 1 1 calc R . .
C6 C 0.76175(17) 0.69363(17) 0.41413(13) 0.0318(5) Uani 1 1 d . . .
H6 H 0.7554 0.6394 0.4459 0.038 Uiso 1 1 calc R . .
C7 C 0.61042(16) 0.90069(15) 0.32992(13) 0.0260(5) Uani 1 1 d . . .
N1 N 0.86464(13) 0.27637(14) 0.36484(11) 0.0292(4) Uani 1 1 d . . .
N2 N 0.78349(14) 0.38550(13) 0.46005(12) 0.0322(5) Uani 1 1 d . . .
C8 C 0.91112(19) 0.21837(18) 0.32234(15) 0.0390(6) Uani 1 1 d . . .
H8 H 0.9760 0.2304 0.3204 0.047 Uiso 1 1 calc R . .
C9 C 0.8684(2) 0.14185(19) 0.28119(16) 0.0457(7) Uani 1 1 d . . .
H9 H 0.9033 0.1026 0.2510 0.055 Uiso 1 1 calc R . .
C10 C 0.7760(2) 0.12326(18) 0.28436(16) 0.0455(7) Uani 1 1 d . . .
H10 H 0.7453 0.0712 0.2560 0.055 Uiso 1 1 calc R . .
C11 C 0.72735(19) 0.18034(18) 0.32890(16) 0.0407(6) Uani 1 1 d . . .
H11 H 0.6630 0.1675 0.3324 0.049 Uiso 1 1 calc R . .
C12 C 0.77345(16) 0.25764(16) 0.36909(14) 0.0317(5) Uani 1 1 d . . .
C13 C 0.72671(16) 0.32321(17) 0.41780(14) 0.0327(5) Uani 1 1 d . . .
C14 C 0.63055(19) 0.3210(2) 0.42139(18) 0.0495(7) Uani 1 1 d . . .
H14 H 0.5908 0.2764 0.3912 0.059 Uiso 1 1 calc R . .
C15 C 0.5940(2) 0.3841(2) 0.4691(2) 0.0613(9) Uani 1 1 d . . .
H15 H 0.5285 0.3832 0.4728 0.074 Uiso 1 1 calc R . .
C16 C 0.6526(2) 0.4492(2) 0.51204(19) 0.0537(8) Uani 1 1 d . . .
H16 H 0.6283 0.4941 0.5450 0.064 Uiso 1 1 calc R . .
C17 C 0.7471(2) 0.44720(19) 0.50567(16) 0.0424(6) Uani 1 1 d . . .
H17 H 0.7880 0.4916 0.5350 0.051 Uiso 1 1 calc R . .

loop_
_atom_site_aniso_label
_atom_site_aniso_U_11
_atom_site_aniso_U_22
_atom_site_aniso_U_33
_atom_site_aniso_U_23
_atom_site_aniso_U_13
_atom_site_aniso_U_12
Zn1 0.02074(15) 0.02188(14) 0.02788(15) 0.00127(10) -0.00326(10) -0.00089(10)
Zn2 0.01800(19) 0.02010(18) 0.02775(19) 0.000 -0.00154(14) 0.000
P1 0.0196(3) 0.0201(3) 0.0265(3) 0.0009(2) -0.0018(2) 0.0028(2)
O1 0.0349(10) 0.0346(9) 0.0292(9) 0.0007(7) -0.0099(7) 0.0018(8)
O2 0.0295(9) 0.0201(7) 0.0534(11) 0.0034(7) 0.0084(8) 0.0029(7)
O3 0.0297(9) 0.0249(8) 0.0327(9) -0.0039(6) 0.0051(7) -0.0002(7)
O4 0.0212(8) 0.0274(8) 0.0426(10) 0.0079(7) -0.0002(7) 0.0066(7)
O5 0.0284(10) 0.0398(10) 0.0520(11) 0.0057(8) 0.0139(8) 0.0086(8)
C1 0.0237(11) 0.0235(11) 0.0235(11) -0.0017(8) -0.0028(8) 0.0043(9)
C2 0.0219(12) 0.0293(12) 0.0445(14) 0.0081(10) 0.0056(10) 0.0027(10)
C3 0.0263(12) 0.0246(11) 0.0416(14) 0.0096(10) 0.0052(10) 0.0046(10)
C4 0.0225(11) 0.0255(11) 0.0274(11) -0.0016(9) -0.0017(9) 0.0022(9)
C5 0.0280(12) 0.0363(13) 0.0317(12) 0.0070(10) 0.0076(10) 0.0056(10)
C6 0.0315(13) 0.0323(12) 0.0314(12) 0.0106(10) 0.0042(10) 0.0083(10)
C7 0.0206(12) 0.0247(11) 0.0311(12) -0.0048(9) -0.0009(9) 0.0005(9)
N1 0.0254(10) 0.0302(10) 0.0304(10) 0.0016(8) -0.0016(8) -0.0061(8)
N2 0.0280(11) 0.0291(10) 0.0386(11) 0.0058(9) 0.0017(9) -0.0024(8)
C8 0.0353(14) 0.0396(14) 0.0422(14) -0.0044(12) 0.0053(11) -0.0061(12)
C9 0.0536(18) 0.0369(14) 0.0462(16) -0.0062(12) 0.0065(13) -0.0060(14)
C10 0.0560(19) 0.0313(13) 0.0444(16) 0.0004(11) -0.0087(13) -0.0124(13)
C11 0.0334(14) 0.0354(13) 0.0498(15) 0.0059(12) -0.0063(11) -0.0123(12)
C12 0.0285(12) 0.0303(12) 0.0336(13) 0.0098(10) -0.0046(10) -0.0056(10)
C13 0.0240(12) 0.0306(12) 0.0417(13) 0.0112(11) -0.0008(10) -0.0039(10)
C14 0.0274(14) 0.0507(16) 0.0695(19) 0.0022(15) 0.0043(13) -0.0093(13)
C15 0.0322(16) 0.069(2) 0.086(3) 0.0069(18) 0.0178(16) 0.0013(15)
C16 0.0494(18) 0.0552(18) 0.0606(19) 0.0068(15) 0.0213(15) 0.0113(15)
C17 0.0455(16) 0.0381(14) 0.0449(15) 0.0032(12) 0.0104(12) 0.0005(12)

loop_
_atom_type_symbol
_atom_type_description
_atom_type_scat_dispersion_real
_atom_type_scat_dispersion_imag
_atom_type_scat_source
C C 0.0033 0.0016 'International Tables Vol C Tables 4.2.6.8 and 6.1.1.4'
H H 0.0000 0.0000 'International Tables Vol C Tables 4.2.6.8 and 6.1.1.4'
N N 0.0061 0.0033 'International Tables Vol C Tables 4.2.6.8 and 6.1.1.4'
O O 0.0106 0.0060 'International Tables Vol C Tables 4.2.6.8 and 6.1.1.4'
P P 0.1023 0.0942 'International Tables Vol C Tables 4.2.6.8 and 6.1.1.4'
Zn Zn 0.2839 1.4301 'International Tables Vol C Tables 4.2.6.8 and 6.1.1.4'

loop_
_geom_angle_atom_site_label_1
_geom_angle_atom_site_label_2
_geom_angle_atom_site_label_3
_geom_angle
_geom_angle_site_symmetry_1
_geom_angle_site_symmetry_3
_geom_angle_publ_flag
O1 Zn1 O2 123.79(8) 5_766 . ?
O1 Zn1 N1 106.33(7) 5_766 . ?
O2 Zn1 N1 128.53(8) . . ?
O1 Zn1 O5 96.37(7) 5_766 3_545 ?
O2 Zn1 O5 96.45(6) . 3_545 ?
N1 Zn1 O5 88.28(7) . 3_545 ?
O1 Zn1 N2 100.21(7) 5_766 . ?
O2 Zn1 N2 83.95(7) . . ?
N1 Zn1 N2 75.96(8) . . ?
O5 Zn1 N2 159.73(8) 3_545 . ?
O3 Zn2 O3 100.99(10) . 2_755 ?
O3 Zn2 O4 114.67(7) . 4_645 ?
O3 Zn2 O4 105.40(7) 2_755 4_645 ?
O3 Zn2 O4 105.40(7) . 3_545 ?
O3 Zn2 O4 114.67(7) 2_755 3_545 ?
O4 Zn2 O4 115.07(9) 4_645 3_545 ?
O2 P1 O1 113.33(10) . . ?
O2 P1 O3 113.85(9) . . ?
O1 P1 O3 111.24(10) . . ?
O2 P1 C1 106.46(10) . . ?
O1 P1 C1 105.43(10) . . ?
O3 P1 C1 105.74(9) . . ?
P1 O1 Zn1 136.86(11) . 5_766 ?
P1 O2 Zn1 144.04(11) . . ?
P1 O3 Zn2 130.94(9) . . ?
C7 O4 Zn2 114.30(14) . 3_455 ?
C7 O5 Zn1 167.57(17) . 3_455 ?
C6 C1 C2 117.6(2) . . ?
C6 C1 P1 121.44(17) . . ?
C2 C1 P1 120.95(17) . . ?
C3 C2 C1 121.1(2) . . ?
C3 C2 H2 119.5 . . ?
C1 C2 H2 119.5 . . ?
C2 C3 C4 120.6(2) . . ?
C2 C3 H3 119.7 . . ?
C4 C3 H3 119.7 . . ?
C3 C4 C5 118.9(2) . . ?
C3 C4 C7 121.3(2) . . ?
C5 C4 C7 119.8(2) . . ?
C6 C5 C4 120.0(2) . . ?
C6 C5 H5 120.0 . . ?
C4 C5 H5 120.0 . . ?
C5 C6 C1 121.7(2) . . ?
C5 C6 H6 119.1 . . ?
C1 C6 H6 119.1 . . ?
O5 C7 O4 123.8(2) . . ?
O5 C7 C4 119.0(2) . . ?
O4 C7 C4 117.17(19) . . ?
C8 N1 C12 118.6(2) . . ?
C8 N1 Zn1 124.03(16) . . ?
C12 N1 Zn1 117.35(16) . . ?
C17 N2 C13 119.4(2) . . ?
C17 N2 Zn1 125.22(18) . . ?
C13 N2 Zn1 114.36(16) . . ?
N1 C8 C9 122.5(2) . . ?
N1 C8 H8 118.7 . . ?
C9 C8 H8 118.7 . . ?
C10 C9 C8 119.2(3) . . ?
C10 C9 H9 120.4 . . ?
C8 C9 H9 120.4 . . ?
C9 C10 C11 119.4(3) . . ?
C9 C10 H10 120.3 . . ?
C11 C10 H10 120.3 . . ?
C10 C11 C12 119.3(2) . . ?
C10 C11 H11 120.3 . . ?
C12 C11 H11 120.3 . . ?
N1 C12 C11 121.0(2) . . ?
N1 C12 C13 115.9(2) . . ?
C11 C12 C13 123.1(2) . . ?
N2 C13 C14 121.2(2) . . ?
N2 C13 C12 115.5(2) . . ?
C14 C13 C12 123.3(2) . . ?
C15 C14 C13 118.9(3) . . ?
C15 C14 H14 120.6 . . ?
C13 C14 H14 120.6 . . ?
C14 C15 C16 119.8(3) . . ?
C14 C15 H15 120.1 . . ?
C16 C15 H15 120.1 . . ?
C17 C16 C15 118.1(3) . . ?
C17 C16 H16 120.9 . . ?
C15 C16 H16 120.9 . . ?
N2 C17 C16 122.5(3) . . ?
N2 C17 H17 118.7 . . ?
C16 C17 H17 118.7 . . ?

loop_
_geom_bond_atom_site_label_1
_geom_bond_atom_site_label_2
_geom_bond_distance
_geom_bond_site_symmetry_2
_geom_bond_publ_flag
Zn1 O1 1.9225(16) 5_766 ?
Zn1 O2 1.9273(16) . ?
Zn1 N1 2.100(2) . ?
Zn1 O5 2.1409(18) 3_545 ?
Zn1 N2 2.194(2) . ?
Zn2 O3 1.9430(16) . ?
Zn2 O3 1.9430(16) 2_755 ?
Zn2 O4 1.9844(16) 4_645 ?
Zn2 O4 1.9844(16) 3_545 ?
P1 O2 1.5088(17) . ?
P1 O1 1.5174(16) . ?
P1 O3 1.5208(17) . ?
P1 C1 1.813(2) . ?
O1 Zn1 1.9225(16) 5_766 ?
O4 C7 1.265(3) . ?
O4 Zn2 1.9844(16) 3_455 ?
O5 C7 1.240(3) . ?
O5 Zn1 2.1409(18) 3_455 ?
C1 C6 1.388(3) . ?
C1 C2 1.396(3) . ?
C2 C3 1.386(3) . ?
C2 H2 0.9500 . ?
C3 C4 1.388(3) . ?
C3 H3 0.9500 . ?
C4 C5 1.389(3) . ?
C4 C7 1.505(3) . ?
C5 C6 1.387(3) . ?
C5 H5 0.9500 . ?
C6 H6 0.9500 . ?
N1 C8 1.338(3) . ?
N1 C12 1.345(3) . ?
N2 C17 1.329(3) . ?
N2 C13 1.337(3) . ?
C8 C9 1.379(4) . ?
C8 H8 0.9500 . ?
C9 C10 1.359(4) . ?
C9 H9 0.9500 . ?
C10 C11 1.371(4) . ?
C10 H10 0.9500 . ?
C11 C12 1.399(3) . ?
C11 H11 0.9500 . ?
C12 C13 1.474(4) . ?
C13 C14 1.389(3) . ?
C14 C15 1.367(4) . ?
C14 H14 0.9500 . ?
C15 C16 1.381(5) . ?
C15 H15 0.9500 . ?
C16 C17 1.376(4) . ?
C16 H16 0.9500 . ?
C17 H17 0.9500 . ?
